data_7058102
loop_
_publ_author_name
'Jeyalakshmi, Kumaramangalam'
'Haribabu, Jebiti'
'Balachandran, Chandrasekar'
'Narmatha, Eswaramoorthi'
'Bhuvanesh, Nattamai S. P.'
'Aoki, Shin'
'Awale, Suresh'
'Karvembu, Ramasamy'

_publ_section_title
;
 Highly active copper(i) complexes of aroylthiourea ligands against cancer
 cells -- synthetic and biological studies
;
_journal_issue 7
_journal_name_full 'New Journal of Chemistry'
_journal_page_first 3188
_journal_paper_doi 10.1039/C8NJ04246B
_journal_volume 43
_journal_year 2019
_chemical_formula_moiety 'C36 H30 Br Cu N6 O3 S6'
_chemical_formula_sum 'C36 H30 Br Cu N6 O3 S6'
_chemical_formula_weight 930.47
_space_group_crystal_system triclinic
_space_group_IT_number 2
_space_group_name_Hall '-P 1'
_space_group_name_H-M_alt 'P -1'
_symmetry_space_group_name_Hall '-P 1'
_symmetry_space_group_name_H-M 'P -1'
_atom_sites_solution_hydrogens geom
_audit_creation_date 2016-01-22
_audit_creation_method
;
Olex2 1.2-beta
(compiled 2015.11.10 svn.r3248 for OlexSys, GUI svn.r5133)
;
_audit_update_record
;
2018-06-21 deposited with the CCDC.
2019-01-16 downloaded from the CCDC.
;
_cell_angle_alpha 100.277(3)
_cell_angle_beta 97.167(3)
_cell_angle_gamma 112.992(3)
_cell_formula_units_Z 2
_cell_length_a 10.105(3)
_cell_length_b 11.067(3)
_cell_length_c 19.715(5)
_cell_measurement_reflns_used 5933
_cell_measurement_temperature 110.15
_cell_measurement_theta_max 27.250
_cell_measurement_theta_min 2.150
_cell_volume 1950.5(9)
_computing_cell_refinement 'SAINT v8.34A (Bruker, 2013)'
_computing_data_reduction 'SAINT v8.34A (Bruker, 2013)'
_computing_molecular_graphics 'Olex2 (Dolomanov et al., 2009)'
_computing_publication_material 'Olex2 (Dolomanov et al., 2009)'
_computing_structure_refinement 'XL (Sheldrick, 2008)'
_computing_structure_solution 'ShelXT (Sheldrick, 2015)'
_diffrn_ambient_temperature 110.15
_diffrn_measured_fraction_theta_full 0.996
_diffrn_measured_fraction_theta_max 0.982
_diffrn_measurement_device_type 'Bruker APEX-II CCD'
_diffrn_measurement_method '\f and \w scans'
_diffrn_radiation_type MoK\a
_diffrn_radiation_wavelength 0.71073
_diffrn_reflns_av_R_equivalents 0.0574
_diffrn_reflns_av_unetI/netI 0.0812
_diffrn_reflns_Laue_measured_fraction_full 0.996
_diffrn_reflns_Laue_measured_fraction_max 0.982
_diffrn_reflns_limit_h_max 13
_diffrn_reflns_limit_h_min -13
_diffrn_reflns_limit_k_max 14
_diffrn_reflns_limit_k_min -14
_diffrn_reflns_limit_l_max 25
_diffrn_reflns_limit_l_min -25
_diffrn_reflns_number 22623
_diffrn_reflns_point_group_measured_fraction_full 0.996
_diffrn_reflns_point_group_measured_fraction_max 0.982
_diffrn_reflns_theta_full 25.242
_diffrn_reflns_theta_max 27.458
_diffrn_reflns_theta_min 2.064
_diffrn_standards_number 0
_exptl_absorpt_coefficient_mu 1.950
_exptl_absorpt_correction_T_max 0.7456
_exptl_absorpt_correction_T_min 0.4769
_exptl_absorpt_correction_type multi-scan
_exptl_absorpt_process_details
;
SADABS-2014/3 (Bruker,2014/3) was used for absorption correction.
wR2(int) was 0.1290 before and 0.0503 after correction.
The Ratio of minimum to maximum transmission is 0.6396.
The \l/2 correction factor is Not present.
;
_exptl_crystal_colour colourless
_exptl_crystal_colour_primary colourless
_exptl_crystal_density_diffrn 1.584
_exptl_crystal_description block
_exptl_crystal_F_000 944
_exptl_crystal_size_max 0.485
_exptl_crystal_size_mid 0.244
_exptl_crystal_size_min 0.068
_refine_diff_density_max 0.534
_refine_diff_density_min -1.033
_refine_diff_density_rms 0.111
_refine_ls_extinction_method none
_refine_ls_goodness_of_fit_ref 1.032
_refine_ls_hydrogen_treatment constr
_refine_ls_matrix_type full
_refine_ls_number_parameters 478
_refine_ls_number_reflns 8769
_refine_ls_number_restraints 0
_refine_ls_restrained_S_all 1.032
_refine_ls_R_factor_all 0.0849
_refine_ls_R_factor_gt 0.0492
_refine_ls_shift/su_max 0.001
_refine_ls_shift/su_mean 0.000
_refine_ls_structure_factor_coef Fsqd
_refine_ls_weighting_details 'w=1/[\s^2^(Fo^2^)+(0.0382P)^2^+2.2302P] where P=(Fo^2^+2Fc^2^)/3'
_refine_ls_weighting_scheme calc
_refine_ls_wR_factor_gt 0.0985
_refine_ls_wR_factor_ref 0.1125
_reflns_Friedel_coverage 0.000
_reflns_number_gt 6086
_reflns_number_total 8769
_reflns_threshold_expression 'I > 2\s(I)'
_cod_data_source_file c8nj04246b2.cif
_cod_data_source_block kjcuthio
_cod_depositor_comments 'Adding full bibliography for 7058102--7058103.cif.'
_cod_original_cell_volume 1950.6(8)
_cod_database_code 7058102
_shelxl_version_number 2014-3
_shelx_space_group_comment
;
The symmetry employed for this shelxl refinement is uniquely defined
by the following loop, which should always be used as a source of
symmetry information in preference to the above space-group names.
They are only intended as comments.
;
_shelx_estimated_absorpt_t_max 0.879
_shelx_estimated_absorpt_t_min 0.451
_olex2_refinement_description
;
1. Fixed Uiso
 At 1.2 times of:
  All C(H) groups, All N(H) groups
2.a Aromatic/amide H refined with riding coordinates:
 N1(H1), N2(H2), C4(H4), C5(H5), C6(H6), C8(H8), C9(H9), C10(H10), C11(H11),
 C12(H12), N3(H3), N4(H4A), C16(H16), C17(H17), C18(H18), C20(H20), C21(H21),
 C22(H22), C23(H23), C24(H24), N5(H5A), N6(H6A), C28(H28), C29(H29), C30(H30),
 C32(H32), C33(H33), C34(H34), C35(H35), C36(H36)
;
_olex2_submission_special_instructions 'No special instructions were received'

loop_
_space_group_symop_operation_xyz
'x, y, z'
'-x, -y, -z'

loop_
_atom_site_label
_atom_site_type_symbol
_atom_site_fract_x
_atom_site_fract_y
_atom_site_fract_z
_atom_site_U_iso_or_equiv
_atom_site_adp_type
_atom_site_occupancy
_atom_site_site_symmetry_order
_atom_site_calc_flag
_atom_site_refinement_flags_posn
Br1 Br 0.65631(5) 0.14517(4) 0.23373(2) 0.02550(12) Uani 1 1 d .
Cu1 Cu 0.54136(5) 0.29016(5) 0.28819(2) 0.01456(12) Uani 1 1 d .
S1 S 0.48678(11) 0.24268(11) 0.39141(5) 0.0193(2) Uani 1 1 d .
S2 S 1.19696(12) 0.39194(11) 0.45223(6) 0.0275(3) Uani 1 1 d .
O1 O 0.9339(3) 0.3163(3) 0.51647(14) 0.0234(7) Uani 1 1 d .
N1 N 0.7712(3) 0.3077(3) 0.42221(17) 0.0168(7) Uani 1 1 d .
H1 H 0.7648 0.3209 0.3794 0.020 Uiso 1 1 calc R
N2 N 0.6498(3) 0.2506(3) 0.51131(16) 0.0152(7) Uani 1 1 d .
H2 H 0.7378 0.2717 0.5362 0.018 Uiso 1 1 calc R
C1 C 0.6422(4) 0.2682(4) 0.4465(2) 0.0148(8) Uani 1 1 d .
C2 C 0.9094(4) 0.3292(4) 0.4567(2) 0.0179(9) Uani 1 1 d .
C3 C 1.0227(4) 0.3684(4) 0.4154(2) 0.0175(9) Uani 1 1 d .
C4 C 1.0169(4) 0.3925(4) 0.3488(2) 0.0235(10) Uani 1 1 d .
H4 H 0.9307 0.3853 0.3195 0.028 Uiso 1 1 calc R
C5 C 1.1532(5) 0.4287(5) 0.3301(3) 0.0353(12) Uani 1 1 d .
H5 H 1.1697 0.4492 0.2863 0.042 Uiso 1 1 calc R
C6 C 1.2584(5) 0.4318(4) 0.3794(3) 0.0323(12) Uani 1 1 d .
H6 H 1.3568 0.4539 0.3743 0.039 Uiso 1 1 calc R
C7 C 0.5294(4) 0.2008(4) 0.54447(19) 0.0162(8) Uani 1 1 d .
C8 C 0.5209(5) 0.1012(4) 0.5796(2) 0.0209(9) Uani 1 1 d .
H8 H 0.5952 0.0687 0.5818 0.025 Uiso 1 1 calc R
C9 C 0.4040(5) 0.0493(4) 0.6114(2) 0.0261(10) Uani 1 1 d .
H9 H 0.3986 -0.0183 0.6359 0.031 Uiso 1 1 calc R
C10 C 0.2948(5) 0.0946(5) 0.6079(2) 0.0314(11) Uani 1 1 d .
H10 H 0.2127 0.0559 0.6284 0.038 Uiso 1 1 calc R
C11 C 0.3051(5) 0.1966(5) 0.5746(2) 0.0278(10) Uani 1 1 d .
H11 H 0.2308 0.2291 0.5729 0.033 Uiso 1 1 calc R
C12 C 0.4230(5) 0.2518(4) 0.5434(2) 0.0215(9) Uani 1 1 d .
H12 H 0.4313 0.3236 0.5216 0.026 Uiso 1 1 calc R
S3 S 0.33659(11) 0.25441(9) 0.20999(5) 0.0158(2) Uani 1 1 d .
S4 S 0.16373(14) -0.40277(10) 0.15081(6) 0.0314(3) Uani 1 1 d .
O2 O 0.0668(3) -0.1965(3) 0.13426(14) 0.0207(6) Uani 1 1 d .
N3 N 0.2773(3) -0.0079(3) 0.18770(17) 0.0160(7) Uani 1 1 d .
H3 H 0.3664 0.0213 0.2136 0.019 Uiso 1 1 calc R
N4 N 0.1095(3) 0.0473(3) 0.12515(17) 0.0182(7) Uani 1 1 d .
H4A H 0.0579 -0.0406 0.1081 0.022 Uiso 1 1 calc R
C13 C 0.2338(4) 0.0893(4) 0.1717(2) 0.0130(8) Uani 1 1 d .
C14 C 0.1949(4) -0.1461(4) 0.1670(2) 0.0169(9) Uani 1 1 d .
C15 C 0.2668(5) -0.2317(4) 0.1846(2) 0.0192(9) Uani 1 1 d .
C16 C 0.4024(5) -0.2042(4) 0.2207(2) 0.0258(10) Uani 1 1 d .
H16 H 0.4753 -0.1151 0.2427 0.031 Uiso 1 1 calc R
C17 C 0.4236(6) -0.3229(5) 0.2218(2) 0.0322(11) Uani 1 1 d .
H17 H 0.5115 -0.3231 0.2454 0.039 Uiso 1 1 calc R
C18 C 0.3046(6) -0.4354(5) 0.1857(2) 0.0335(12) Uani 1 1 d .
H18 H 0.2999 -0.5241 0.1803 0.040 Uiso 1 1 calc R
C19 C 0.0532(4) 0.1362(4) 0.1005(2) 0.0151(8) Uani 1 1 d .
C20 C -0.0584(4) 0.1556(4) 0.1266(2) 0.0198(9) Uani 1 1 d .
H20 H -0.0956 0.1138 0.1624 0.024 Uiso 1 1 calc R
C21 C -0.1162(4) 0.2362(4) 0.1006(2) 0.0241(10) Uani 1 1 d .
H21 H -0.1939 0.2497 0.1183 0.029 Uiso 1 1 calc R
C22 C -0.0618(4) 0.2975(4) 0.0488(2) 0.0237(10) Uani 1 1 d .
H22 H -0.1037 0.3509 0.0299 0.028 Uiso 1 1 calc R
C23 C 0.0543(5) 0.2807(4) 0.0244(2) 0.0241(10) Uani 1 1 d .
H23 H 0.0950 0.3260 -0.0098 0.029 Uiso 1 1 calc R
C24 C 0.1109(4) 0.1982(4) 0.0498(2) 0.0206(9) Uani 1 1 d .
H24 H 0.1888 0.1846 0.0323 0.025 Uiso 1 1 calc R
S5 S 0.70635(11) 0.51303(10) 0.30722(5) 0.0181(2) Uani 1 1 d .
S6 S 0.54710(14) 0.33327(13) -0.03951(6) 0.0361(3) Uani 1 1 d .
O3 O 0.7434(3) 0.5530(3) 0.08445(15) 0.0290(7) Uani 1 1 d .
N5 N 0.6728(4) 0.4402(3) 0.16904(16) 0.0174(7) Uani 1 1 d .
H5A H 0.6219 0.3593 0.1751 0.021 Uiso 1 1 calc R
N6 N 0.8414(3) 0.6595(3) 0.22158(17) 0.0191(8) Uani 1 1 d .
H6A H 0.8525 0.6616 0.1782 0.023 Uiso 1 1 calc R
C25 C 0.7462(4) 0.5428(4) 0.2301(2) 0.0152(8) Uani 1 1 d .
C26 C 0.6694(4) 0.4490(4) 0.0999(2) 0.0181(9) Uani 1 1 d .
C27 C 0.5721(4) 0.3245(4) 0.0467(2) 0.0189(9) Uani 1 1 d .
C28 C 0.4964(4) 0.1967(4) 0.0535(2) 0.0217(9) Uani 1 1 d .
H28 H 0.4974 0.1719 0.0972 0.026 Uiso 1 1 calc R
C29 C 0.4164(5) 0.1055(5) -0.0123(2) 0.0298(11) Uani 1 1 d .
H29 H 0.3567 0.0120 -0.0179 0.036 Uiso 1 1 calc R
C30 C 0.4340(5) 0.1658(5) -0.0663(2) 0.0356(12) Uani 1 1 d .
H30 H 0.3878 0.1194 -0.1142 0.043 Uiso 1 1 calc R
C31 C 0.9274(4) 0.7814(4) 0.2748(2) 0.0179(9) Uani 1 1 d .
C32 C 0.9376(5) 0.9012(4) 0.2582(2) 0.0236(10) Uani 1 1 d .
H32 H 0.8842 0.8989 0.2144 0.028 Uiso 1 1 calc R
C33 C 1.0256(5) 1.0231(4) 0.3057(2) 0.0278(11) Uani 1 1 d .
H33 H 1.0348 1.1054 0.2942 0.033 Uiso 1 1 calc R
C34 C 1.1001(5) 1.0266(4) 0.3696(3) 0.0285(11) Uani 1 1 d .
H34 H 1.1608 1.1111 0.4021 0.034 Uiso 1 1 calc R
C35 C 1.0869(4) 0.9078(4) 0.3865(2) 0.0257(10) Uani 1 1 d .
H35 H 1.1361 0.9105 0.4315 0.031 Uiso 1 1 calc R
C36 C 1.0027(4) 0.7843(4) 0.3387(2) 0.0215(9) Uani 1 1 d .
H36 H 0.9970 0.7025 0.3498 0.026 Uiso 1 1 calc R

loop_
_atom_site_aniso_label
_atom_site_aniso_U_11
_atom_site_aniso_U_22
_atom_site_aniso_U_33
_atom_site_aniso_U_23
_atom_site_aniso_U_13
_atom_site_aniso_U_12
Br1 0.0266(2) 0.0249(2) 0.0268(3) 0.00812(19) 0.00840(19) 0.0113(2)
Cu1 0.0151(3) 0.0135(2) 0.0127(3) 0.00480(19) 0.00154(19) 0.0035(2)
S1 0.0135(5) 0.0309(6) 0.0152(5) 0.0116(4) 0.0044(4) 0.0084(4)
S2 0.0152(5) 0.0256(6) 0.0408(7) 0.0087(5) 0.0019(5) 0.0088(5)
O1 0.0220(16) 0.0346(17) 0.0161(16) 0.0110(13) 0.0012(12) 0.0132(14)
N1 0.0133(17) 0.0280(19) 0.0128(17) 0.0115(15) 0.0044(14) 0.0092(15)
N2 0.0138(17) 0.0186(17) 0.0141(17) 0.0084(14) 0.0032(14) 0.0059(14)
C1 0.017(2) 0.0140(19) 0.014(2) 0.0049(16) 0.0040(16) 0.0062(16)
C2 0.015(2) 0.015(2) 0.021(2) 0.0017(17) 0.0010(17) 0.0055(17)
C3 0.014(2) 0.013(2) 0.023(2) 0.0007(17) 0.0022(17) 0.0057(16)
C4 0.015(2) 0.035(3) 0.021(2) 0.006(2) 0.0047(18) 0.0100(19)
C5 0.031(3) 0.038(3) 0.037(3) 0.013(2) 0.019(2) 0.011(2)
C6 0.020(2) 0.023(2) 0.054(3) 0.003(2) 0.019(2) 0.009(2)
C7 0.017(2) 0.019(2) 0.010(2) 0.0031(16) 0.0049(16) 0.0040(17)
C8 0.028(2) 0.021(2) 0.014(2) 0.0056(17) 0.0059(18) 0.0095(19)
C9 0.040(3) 0.015(2) 0.016(2) 0.0051(18) 0.013(2) 0.003(2)
C10 0.029(3) 0.033(3) 0.022(2) 0.004(2) 0.015(2) 0.002(2)
C11 0.026(2) 0.037(3) 0.021(2) 0.002(2) 0.0113(19) 0.014(2)
C12 0.027(2) 0.023(2) 0.017(2) 0.0054(18) 0.0056(18) 0.0132(19)
S3 0.0170(5) 0.0095(5) 0.0184(5) 0.0025(4) -0.0016(4) 0.0050(4)
S4 0.0455(7) 0.0106(5) 0.0357(7) 0.0062(5) 0.0105(6) 0.0087(5)
O2 0.0221(16) 0.0129(14) 0.0214(16) 0.0038(12) 0.0028(13) 0.0022(12)
N3 0.0138(17) 0.0130(17) 0.0184(18) 0.0032(14) -0.0018(14) 0.0047(14)
N4 0.0155(17) 0.0109(16) 0.0222(19) 0.0030(14) -0.0030(14) 0.0020(14)
C13 0.0114(19) 0.0133(19) 0.014(2) 0.0040(16) 0.0046(16) 0.0039(16)
C14 0.023(2) 0.0120(19) 0.013(2) 0.0014(16) 0.0050(17) 0.0049(17)
C15 0.031(2) 0.0094(19) 0.017(2) 0.0043(16) 0.0063(18) 0.0078(18)
C16 0.039(3) 0.019(2) 0.022(2) 0.0063(18) 0.003(2) 0.015(2)
C17 0.052(3) 0.032(3) 0.028(3) 0.016(2) 0.009(2) 0.030(3)
C18 0.061(3) 0.020(2) 0.032(3) 0.014(2) 0.020(3) 0.024(2)
C19 0.0130(19) 0.0124(19) 0.014(2) 0.0013(16) -0.0050(16) 0.0024(16)
C20 0.018(2) 0.021(2) 0.022(2) 0.0095(18) 0.0048(18) 0.0074(18)
C21 0.018(2) 0.026(2) 0.032(3) 0.009(2) 0.0049(19) 0.0125(19)
C22 0.020(2) 0.019(2) 0.026(2) 0.0067(19) -0.0084(19) 0.0060(18)
C23 0.025(2) 0.021(2) 0.017(2) 0.0073(18) -0.0012(18) 0.0017(19)
C24 0.018(2) 0.020(2) 0.019(2) 0.0006(18) 0.0020(17) 0.0051(18)
S5 0.0227(5) 0.0125(5) 0.0122(5) 0.0018(4) 0.0037(4) 0.0008(4)
S6 0.0405(7) 0.0463(8) 0.0136(6) 0.0066(5) 0.0019(5) 0.0119(6)
O3 0.0296(17) 0.0279(17) 0.0192(16) 0.0108(14) 0.0037(13) -0.0001(14)
N5 0.0251(19) 0.0104(16) 0.0131(17) 0.0049(13) 0.0066(14) 0.0022(14)
N6 0.0221(19) 0.0163(18) 0.0137(18) 0.0044(14) 0.0054(15) 0.0019(15)
C25 0.017(2) 0.0129(19) 0.014(2) 0.0030(16) 0.0025(16) 0.0040(16)
C26 0.017(2) 0.022(2) 0.015(2) 0.0052(17) 0.0043(17) 0.0074(18)
C27 0.020(2) 0.024(2) 0.012(2) 0.0021(17) 0.0030(17) 0.0095(18)
C28 0.018(2) 0.027(2) 0.020(2) 0.0001(18) 0.0017(18) 0.0124(19)
C29 0.021(2) 0.026(2) 0.032(3) -0.011(2) -0.003(2) 0.011(2)
C30 0.035(3) 0.045(3) 0.019(3) -0.008(2) -0.003(2) 0.018(2)
C31 0.014(2) 0.013(2) 0.025(2) 0.0037(17) 0.0084(17) 0.0022(16)
C32 0.027(2) 0.021(2) 0.026(2) 0.0127(19) 0.016(2) 0.0071(19)
C33 0.033(3) 0.010(2) 0.038(3) 0.0083(19) 0.019(2) 0.0030(19)
C34 0.019(2) 0.016(2) 0.038(3) -0.003(2) 0.012(2) -0.0033(18)
C35 0.015(2) 0.029(2) 0.027(3) 0.002(2) 0.0017(18) 0.0062(19)
C36 0.016(2) 0.015(2) 0.026(2) 0.0014(18) 0.0028(18) 0.0011(17)

loop_
_atom_type_symbol
_atom_type_description
_atom_type_scat_dispersion_real
_atom_type_scat_dispersion_imag
_atom_type_scat_source
C C 0.0033 0.0016 'International Tables Vol C Tables 4.2.6.8 and 6.1.1.4'
H H 0.0000 0.0000 'International Tables Vol C Tables 4.2.6.8 and 6.1.1.4'
Br Br -0.2901 2.4595 'International Tables Vol C Tables 4.2.6.8 and 6.1.1.4'
Cu Cu 0.3201 1.2651 'International Tables Vol C Tables 4.2.6.8 and 6.1.1.4'
N N 0.0061 0.0033 'International Tables Vol C Tables 4.2.6.8 and 6.1.1.4'
O O 0.0106 0.0060 'International Tables Vol C Tables 4.2.6.8 and 6.1.1.4'
S S 0.1246 0.1234 'International Tables Vol C Tables 4.2.6.8 and 6.1.1.4'

loop_
_geom_angle_atom_site_label_1
_geom_angle_atom_site_label_2
_geom_angle_atom_site_label_3
_geom_angle
S1 Cu1 Br1 110.41(4)
S1 Cu1 S3 111.37(4)
S1 Cu1 S5 110.56(4)
S3 Cu1 Br1 108.52(4)
S3 Cu1 S5 108.15(4)
S5 Cu1 Br1 107.72(4)
C1 S1 Cu1 109.10(14)
C6 S2 C3 91.4(2)
C1 N1 H1 115.9
C1 N1 C2 128.1(3)
C2 N1 H1 115.9
C1 N2 H2 116.9
C1 N2 C7 126.2(3)
C7 N2 H2 116.9
N1 C1 S1 118.1(3)
N2 C1 S1 124.9(3)
N2 C1 N1 117.0(3)
O1 C2 N1 122.7(4)
O1 C2 C3 123.0(4)
N1 C2 C3 114.3(3)
C2 C3 S2 118.1(3)
C4 C3 S2 110.8(3)
C4 C3 C2 131.1(4)
C3 C4 H4 124.2
C3 C4 C5 111.6(4)
C5 C4 H4 124.2
C4 C5 H5 123.1
C6 C5 C4 113.8(4)
C6 C5 H5 123.1
S2 C6 H6 123.8
C5 C6 S2 112.5(3)
C5 C6 H6 123.8
C8 C7 N2 118.3(4)
C8 C7 C12 120.2(4)
C12 C7 N2 121.6(3)
C7 C8 H8 120.2
C9 C8 C7 119.6(4)
C9 C8 H8 120.2
C8 C9 H9 119.6
C10 C9 C8 120.7(4)
C10 C9 H9 119.6
C9 C10 H10 120.1
C9 C10 C11 119.7(4)
C11 C10 H10 120.1
C10 C11 H11 119.8
C10 C11 C12 120.5(4)
C12 C11 H11 119.8
C7 C12 H12 120.4
C11 C12 C7 119.2(4)
C11 C12 H12 120.4
C13 S3 Cu1 112.31(14)
C18 S4 C15 90.9(2)
C13 N3 H3 116.8
C14 N3 H3 116.8
C14 N3 C13 126.3(3)
C13 N4 H4A 118.0
C13 N4 C19 124.1(3)
C19 N4 H4A 118.0
N3 C13 S3 120.9(3)
N4 C13 S3 121.7(3)
N4 C13 N3 117.5(3)
O2 C14 N3 121.8(4)
O2 C14 C15 120.8(3)
N3 C14 C15 117.4(3)
C14 C15 S4 115.2(3)
C16 C15 S4 111.7(3)
C16 C15 C14 133.1(4)
C15 C16 H16 123.8
C15 C16 C17 112.4(4)
C17 C16 H16 123.8
C16 C17 H17 124.0
C18 C17 C16 112.0(4)
C18 C17 H17 124.0
S4 C18 H18 123.5
C17 C18 S4 113.1(3)
C17 C18 H18 123.5
C20 C19 N4 119.9(3)
C20 C19 C24 121.1(4)
C24 C19 N4 119.0(4)
C19 C20 H20 120.2
C19 C20 C21 119.6(4)
C21 C20 H20 120.2
C20 C21 H21 119.9
C20 C21 C22 120.2(4)
C22 C21 H21 119.9
C21 C22 H22 120.1
C21 C22 C23 119.7(4)
C23 C22 H22 120.1
C22 C23 H23 120.0
C24 C23 C22 120.0(4)
C24 C23 H23 120.0
C19 C24 C23 119.3(4)
C19 C24 H24 120.4
C23 C24 H24 120.4
C25 S5 Cu1 108.98(13)
C30 S6 C27 91.1(2)
C25 N5 H5A 115.9
C26 N5 H5A 115.9
C26 N5 C25 128.2(3)
C25 N6 H6A 116.3
C25 N6 C31 127.3(3)
C31 N6 H6A 116.3
N5 C25 S5 118.6(3)
N6 C25 S5 125.4(3)
N6 C25 N5 115.9(3)
O3 C26 N5 122.3(4)
O3 C26 C27 122.5(4)
N5 C26 C27 115.3(3)
C26 C27 S6 117.6(3)
C28 C27 S6 111.9(3)
C28 C27 C26 130.5(4)
C27 C28 H28 124.1
C27 C28 C29 111.8(4)
C29 C28 H28 124.1
C28 C29 H29 123.7
C30 C29 C28 112.5(4)
C30 C29 H29 123.7
S6 C30 H30 123.7
C29 C30 S6 112.7(4)
C29 C30 H30 123.7
C32 C31 N6 116.5(4)
C36 C31 N6 123.0(3)
C36 C31 C32 120.4(4)
C31 C32 H32 120.3
C33 C32 C31 119.5(4)
C33 C32 H32 120.3
C32 C33 H33 119.8
C34 C33 C32 120.4(4)
C34 C33 H33 119.8
C33 C34 H34 120.0
C33 C34 C35 120.0(4)
C35 C34 H34 120.0
C34 C35 H35 119.7
C34 C35 C36 120.6(4)
C36 C35 H35 119.7
C31 C36 C35 119.1(4)
C31 C36 H36 120.4
C35 C36 H36 120.4

loop_
_geom_bond_atom_site_label_1
_geom_bond_atom_site_label_2
_geom_bond_distance
Br1 Cu1 2.4959(7)
Cu1 S1 2.2709(12)
Cu1 S3 2.2720(11)
Cu1 S5 2.3034(11)
S1 C1 1.686(4)
S2 C3 1.717(4)
S2 C6 1.696(5)
O1 C2 1.219(5)
N1 H1 0.8800
N1 C1 1.380(5)
N1 C2 1.383(5)
N2 H2 0.8800
N2 C1 1.325(5)
N2 C7 1.419(5)
C2 C3 1.460(5)
C3 C4 1.385(6)
C4 H4 0.9500
C4 C5 1.394(6)
C5 H5 0.9500
C5 C6 1.333(6)
C6 H6 0.9500
C7 C8 1.385(5)
C7 C12 1.396(5)
C8 H8 0.9500
C8 C9 1.379(6)
C9 H9 0.9500
C9 C10 1.378(6)
C10 H10 0.9500
C10 C11 1.381(6)
C11 H11 0.9500
C11 C12 1.385(6)
C12 H12 0.9500
S3 C13 1.679(4)
S4 C15 1.718(4)
S4 C18 1.696(5)
O2 C14 1.226(5)
N3 H3 0.8800
N3 C13 1.380(5)
N3 C14 1.377(5)
N4 H4A 0.8800
N4 C13 1.319(5)
N4 C19 1.438(5)
C14 C15 1.462(5)
C15 C16 1.353(6)
C16 H16 0.9500
C16 C17 1.415(5)
C17 H17 0.9500
C17 C18 1.342(7)
C18 H18 0.9500
C19 C20 1.370(5)
C19 C24 1.375(5)
C20 H20 0.9500
C20 C21 1.377(5)
C21 H21 0.9500
C21 C22 1.378(6)
C22 H22 0.9500
C22 C23 1.386(6)
C23 H23 0.9500
C23 C24 1.382(6)
C24 H24 0.9500
S5 C25 1.677(4)
S6 C27 1.712(4)
S6 C30 1.693(5)
O3 C26 1.219(5)
N5 H5A 0.8800
N5 C25 1.385(5)
N5 C26 1.381(5)
N6 H6A 0.8800
N6 C25 1.329(5)
N6 C31 1.425(5)
C26 C27 1.460(5)
C27 C28 1.361(6)
C28 H28 0.9500
C28 C29 1.409(6)
C29 H29 0.9500
C29 C30 1.349(7)
C30 H30 0.9500
C31 C32 1.390(5)
C31 C36 1.376(6)
C32 H32 0.9500
C32 C33 1.376(6)
C33 H33 0.9500
C33 C34 1.370(6)
C34 H34 0.9500
C34 C35 1.375(6)
C35 H35 0.9500
C35 C36 1.383(6)
C36 H36 0.9500

loop_
_geom_hbond_atom_site_label_D
_geom_hbond_atom_site_label_H
_geom_hbond_atom_site_label_A
_geom_hbond_distance_DH
_geom_hbond_distance_HA
_geom_hbond_distance_DA
_geom_hbond_angle_DHA
_geom_hbond_site_symmetry_A
N2 H2 O1 0.88 1.95 2.656(4) 135.7 .
N4 H4A O2 0.88 1.92 2.603(4) 133.6 .
N6 H6A O2 0.88 2.49 3.133(4) 130.4 1_665
N6 H6A O3 0.88 1.93 2.639(4) 136.0 .

loop_
_geom_torsion_atom_site_label_1
_geom_torsion_atom_site_label_2
_geom_torsion_atom_site_label_3
_geom_torsion_atom_site_label_4
_geom_torsion
Cu1 S1 C1 N1 -1.8(3)
Cu1 S1 C1 N2 179.7(3)
Cu1 S3 C13 N3 -1.1(3)
Cu1 S3 C13 N4 179.4(3)
Cu1 S5 C25 N5 4.1(3)
Cu1 S5 C25 N6 -177.7(3)
S2 C3 C4 C5 0.2(5)
O1 C2 C3 S2 2.1(5)
O1 C2 C3 C4 -177.3(4)
N1 C2 C3 S2 -177.9(3)
N1 C2 C3 C4 2.7(6)
N2 C7 C8 C9 -179.0(4)
N2 C7 C12 C11 177.9(4)
C1 N1 C2 O1 -1.0(6)
C1 N1 C2 C3 179.0(4)
C1 N2 C7 C8 133.1(4)
C1 N2 C7 C12 -48.2(6)
C2 N1 C1 S1 -177.3(3)
C2 N1 C1 N2 1.4(6)
C2 C3 C4 C5 179.6(4)
C3 S2 C6 C5 0.5(4)
C3 C4 C5 C6 0.2(6)
C4 C5 C6 S2 -0.5(5)
C6 S2 C3 C2 -179.9(3)
C6 S2 C3 C4 -0.4(3)
C7 N2 C1 S1 3.5(6)
C7 N2 C1 N1 -175.0(3)
C7 C8 C9 C10 0.7(6)
C8 C7 C12 C11 -3.4(6)
C8 C9 C10 C11 -2.4(7)
C9 C10 C11 C12 1.2(7)
C10 C11 C12 C7 1.7(6)
C12 C7 C8 C9 2.3(6)
S4 C15 C16 C17 -0.6(5)
O2 C14 C15 S4 4.5(5)
O2 C14 C15 C16 -178.3(4)
N3 C14 C15 S4 -174.6(3)
N3 C14 C15 C16 2.6(7)
N4 C19 C20 C21 -177.2(4)
N4 C19 C24 C23 178.2(3)
C13 N3 C14 O2 -4.3(6)
C13 N3 C14 C15 174.8(3)
C13 N4 C19 C20 -102.0(5)
C13 N4 C19 C24 79.3(5)
C14 N3 C13 S3 171.3(3)
C14 N3 C13 N4 -9.1(6)
C14 C15 C16 C17 -177.9(4)
C15 S4 C18 C17 0.6(4)
C15 C16 C17 C18 1.1(6)
C16 C17 C18 S4 -1.0(5)
C18 S4 C15 C14 177.8(3)
C18 S4 C15 C16 0.0(3)
C19 N4 C13 S3 2.7(5)
C19 N4 C13 N3 -176.9(3)
C19 C20 C21 C22 -0.3(6)
C20 C19 C24 C23 -0.5(6)
C20 C21 C22 C23 -1.8(6)
C21 C22 C23 C24 2.8(6)
C22 C23 C24 C19 -1.6(6)
C24 C19 C20 C21 1.5(6)
S6 C27 C28 C29 -0.5(5)
O3 C26 C27 S6 -7.7(6)
O3 C26 C27 C28 170.9(4)
N5 C26 C27 S6 172.9(3)
N5 C26 C27 C28 -8.4(6)
N6 C31 C32 C33 -176.4(4)
N6 C31 C36 C35 178.2(4)
C25 N5 C26 O3 5.3(7)
C25 N5 C26 C27 -175.3(4)
C25 N6 C31 C32 -137.7(4)
C25 N6 C31 C36 45.0(6)
C26 N5 C25 S5 168.0(3)
C26 N5 C25 N6 -10.4(6)
C26 C27 C28 C29 -179.3(4)
C27 S6 C30 C29 -0.3(4)
C27 C28 C29 C30 0.3(5)
C28 C29 C30 S6 0.1(5)
C30 S6 C27 C26 179.4(3)
C30 S6 C27 C28 0.5(3)
C31 N6 C25 S5 -0.3(6)
C31 N6 C25 N5 178.0(4)
C31 C32 C33 C34 -1.5(6)
C32 C31 C36 C35 0.9(6)
C32 C33 C34 C35 -0.1(6)
C33 C34 C35 C36 2.2(6)
C34 C35 C36 C31 -2.5(6)
C36 C31 C32 C33 1.0(6)
